data_4327336
loop_
_publ_author_name
'Vincent J. Catalano'
'Adam L. Moore'

_publ_contact_author_address
;
Department of Chemistry
University of Nevada
Reno, NV  89557
;
_publ_contact_author_email vjc@unr.edu
_publ_contact_author_name 'Professor Vincent J. Catalano'
_publ_contact_author_phone '775 784 1329'
_publ_section_title
;
 Mono-, Di-, and Trinuclear Luminescent Silver(I) and Gold(I)
 N-Heterocyclic Carbene Complexes Derived from the Picolyl-Substituted
 Methylimidazolium Salt: 1-Methyl-3-(2-pyridinylmethyl)-1H-imidazolium
 Tetrafluoroborate
;
_journal_name_full 'Inorganic Chemistry'
_journal_page_first 6558
_journal_page_last 6566
_journal_paper_doi 10.1021/ic050604+
_journal_volume 44
_journal_year 2005
_chemical_formula_sum 'C20 H22 Ag B F4 N6'
_chemical_formula_weight 541.12
_chemical_name_common 1
_chemical_name_systematic
; 
 ? 
;
_space_group_IT_number 14
_symmetry_cell_setting monoclinic
_symmetry_space_group_name_Hall '-P 2yn'
_symmetry_space_group_name_H-M 'P 1 21/n 1'
_atom_sites_solution_hydrogens geom
_atom_sites_solution_primary direct
_atom_sites_solution_secondary difmap
_audit_creation_method SHELXL-97
_cell_angle_alpha 90.00
_cell_angle_beta 110.57(1)
_cell_angle_gamma 90.00
_cell_formula_units_Z 4
_cell_length_a 13.7770(3)
_cell_length_b 11.3666(3)
_cell_length_c 14.7380(3)
_cell_measurement_reflns_used 9456
_cell_measurement_temperature 100(2)
_cell_measurement_theta_max 64.511
_cell_measurement_theta_min 4.643
_cell_volume 2160.79(17)
_computing_cell_refinement 'Bruker SMART'
_computing_data_collection 'Bruker SMART'
_computing_data_reduction 'Bruker SAINT'
_computing_molecular_graphics 'Bruker SHELXTL'
_computing_publication_material 'Bruker SHELXTL'
_computing_structure_refinement 'SHELXL-97 (Sheldrick, 1997)'
_computing_structure_solution 'SHELXS-97 (Sheldrick, 1990)'
_diffrn_ambient_temperature 173(2)
_diffrn_measured_fraction_theta_full 0.999
_diffrn_measured_fraction_theta_max 0.999
_diffrn_measurement_device_type 'CCD area detector'
_diffrn_measurement_method 'phi and omega scans'
_diffrn_radiation_monochromator graphite
_diffrn_radiation_source 'fine-focus sealed tube'
_diffrn_radiation_type MoK\a
_diffrn_radiation_wavelength 0.71073
_diffrn_reflns_av_R_equivalents 0.0203
_diffrn_reflns_av_sigmaI/netI 0.0146
_diffrn_reflns_limit_h_max 20
_diffrn_reflns_limit_h_min -20
_diffrn_reflns_limit_k_max 17
_diffrn_reflns_limit_k_min -17
_diffrn_reflns_limit_l_max 22
_diffrn_reflns_limit_l_min -22
_diffrn_reflns_number 37780
_diffrn_reflns_theta_full 32.27
_diffrn_reflns_theta_max 32.27
_diffrn_reflns_theta_min 1.74
_exptl_absorpt_coefficient_mu 0.987
_exptl_absorpt_correction_T_max 0.8232
_exptl_absorpt_correction_T_min 0.7269
_exptl_absorpt_correction_type SADABS
_exptl_crystal_colour colorless
_exptl_crystal_density_diffrn 1.663
_exptl_crystal_description block
_exptl_crystal_F_000 1088
_exptl_crystal_size_max 0.34
_exptl_crystal_size_mid 0.28
_exptl_crystal_size_min 0.20
_refine_diff_density_max 0.808
_refine_diff_density_min -0.357
_refine_diff_density_rms 0.081
_refine_ls_extinction_method none
_refine_ls_goodness_of_fit_ref 1.060
_refine_ls_hydrogen_treatment fixed
_refine_ls_matrix_type full
_refine_ls_number_parameters 291
_refine_ls_number_reflns 7653
_refine_ls_number_restraints 0
_refine_ls_restrained_S_all 1.060
_refine_ls_R_factor_all 0.0249
_refine_ls_R_factor_gt 0.0227
_refine_ls_shift/su_max 0.001
_refine_ls_shift/su_mean 0.000
_refine_ls_structure_factor_coef Fsqd
_refine_ls_weighting_details 'calc w=1/[\s^2^(Fo^2^)+(0.0333P)^2^+0.8935P] where P=(Fo^2^+2Fc^2^)/3'
_refine_ls_weighting_scheme calc
_refine_ls_wR_factor_gt 0.0591
_refine_ls_wR_factor_ref 0.0606
_reflns_number_gt 7097
_reflns_number_total 7653
_reflns_threshold_expression >2sigma(I)
_cod_data_source_file ic0506042Bsi20050419_125924_2.cif
_cod_data_source_block alm017fm
_cod_original_cell_volume 2160.80(9)
_cod_database_code 4327336

loop_
_symmetry_equiv_pos_as_xyz
'x, y, z'
'-x+1/2, y+1/2, -z+1/2'
'-x, -y, -z'
'x-1/2, -y-1/2, z-1/2'

loop_
_atom_site_label
_atom_site_type_symbol
_atom_site_fract_x
_atom_site_fract_y
_atom_site_fract_z
_atom_site_U_iso_or_equiv
_atom_site_adp_type
_atom_site_occupancy
_atom_site_symmetry_multiplicity
_atom_site_calc_flag
_atom_site_refinement_flags
Ag1 Ag 0.136421(6) -0.028381(7) 0.019882(6) 0.01683(3) Uani 1 1 d .
N1 N 0.06269(7) -0.17495(8) 0.16246(7) 0.01594(16) Uani 1 1 d .
N2 N 0.16529(8) -0.03644(8) 0.23645(7) 0.01617(17) Uani 1 1 d .
N3 N 0.13569(8) 0.22760(9) 0.16622(7) 0.02084(18) Uani 1 1 d .
N4 N 0.14128(8) -0.01075(9) -0.19042(7) 0.01684(17) Uani 1 1 d .
N5 N 0.22431(8) 0.13078(9) -0.10117(7) 0.01797(17) Uani 1 1 d .
N6 N 0.42379(8) 0.09051(9) 0.07187(8) 0.02109(18) Uani 1 1 d .
B1 B 0.80595(11) 0.46606(12) 0.07388(10) 0.0203(2) Uani 1 1 d .
F1 F 0.81271(7) 0.35181(8) 0.10849(8) 0.0373(2) Uani 1 1 d .
F2 F 0.85369(8) 0.47567(9) 0.00549(7) 0.0377(2) Uani 1 1 d .
F3 F 0.85131(7) 0.54377(8) 0.14950(6) 0.02969(17) Uani 1 1 d .
F4 F 0.70031(6) 0.49485(8) 0.02988(6) 0.02504(15) Uani 1 1 d .
C1 C 0.12001(8) -0.08536(10) 0.14766(8) 0.01554(18) Uani 1 1 d .
C3 C 0.13600(10) -0.09387(11) 0.30562(8) 0.0204(2) Uani 1 1 d .
H2 H 0.1567 -0.0759 0.3713 0.024 Uiso 1 1 calc R
C2 C 0.07111(9) -0.18166(11) 0.25852(8) 0.0201(2) Uani 1 1 d .
H3 H 0.0386 -0.2358 0.2856 0.024 Uiso 1 1 calc R
C4 C 0.23657(9) 0.06421(10) 0.25717(9) 0.0191(2) Uani 1 1 d .
H4A H 0.2709 0.0662 0.2099 0.023 Uiso 1 1 calc R
H4B H 0.2894 0.0541 0.3207 0.023 Uiso 1 1 calc R
C5 C 0.18139(8) 0.17961(10) 0.25442(8) 0.01706(19) Uani 1 1 d .
C6 C 0.17782(9) 0.23010(10) 0.33913(9) 0.0198(2) Uani 1 1 d .
H6 H 0.2117 0.1950 0.3989 0.024 Uiso 1 1 calc R
C7 C 0.12265(9) 0.33422(11) 0.33277(9) 0.0212(2) Uani 1 1 d .
H7 H 0.1190 0.3701 0.3882 0.025 Uiso 1 1 calc R
C8 C 0.07338(9) 0.38311(10) 0.24218(9) 0.0212(2) Uani 1 1 d .
H8 H 0.0345 0.4516 0.2353 0.025 Uiso 1 1 calc R
C9 C 0.08306(10) 0.32809(11) 0.16186(9) 0.0228(2) Uani 1 1 d .
H9 H 0.0513 0.3628 0.1015 0.027 Uiso 1 1 calc R
C10 C 0.00569(9) -0.25867(10) 0.08759(9) 0.0206(2) Uani 1 1 d .
H10A H -0.0325 -0.2169 0.0294 0.031 Uiso 1 1 calc R
H10B H -0.0415 -0.3026 0.1094 0.031 Uiso 1 1 calc R
H10C H 0.0536 -0.3116 0.0747 0.031 Uiso 1 1 calc R
C11 C 0.16762(9) 0.03403(9) -0.09989(8) 0.01566(18) Uani 1 1 d .
C12 C 0.18131(10) 0.05621(13) -0.24712(9) 0.0237(2) Uani 1 1 d .
H12 H 0.1736 0.0424 -0.3115 0.028 Uiso 1 1 calc R
C13 C 0.23370(10) 0.14545(13) -0.19090(9) 0.0257(2) Uani 1 1 d .
H13 H 0.2693 0.2053 -0.2089 0.031 Uiso 1 1 calc R
C14 C 0.27361(9) 0.20771(11) -0.01776(9) 0.0198(2) Uani 1 1 d .
H14A H 0.2455 0.1909 0.0326 0.024 Uiso 1 1 calc R
H14B H 0.2581 0.2891 -0.0372 0.024 Uiso 1 1 calc R
C15 C 0.38982(9) 0.19027(10) 0.02184(8) 0.01732(19) Uani 1 1 d .
C16 C 0.45597(10) 0.27373(11) 0.00623(9) 0.0216(2) Uani 1 1 d .
H16 H 0.4296 0.3419 -0.0287 0.026 Uiso 1 1 calc R
C17 C 0.56238(10) 0.25351(13) 0.04376(10) 0.0264(2) Uani 1 1 d .
H17 H 0.6085 0.3079 0.0346 0.032 Uiso 1 1 calc R
C18 C 0.59789(10) 0.15091(13) 0.09488(10) 0.0275(3) Uani 1 1 d .
H18 H 0.6685 0.1346 0.1205 0.033 Uiso 1 1 calc R
C19 C 0.52629(10) 0.07261(12) 0.10732(9) 0.0253(2) Uani 1 1 d .
H19 H 0.5509 0.0040 0.1422 0.030 Uiso 1 1 calc R
C20 C 0.07887(10) -0.11618(11) -0.22389(9) 0.0226(2) Uani 1 1 d .
H20A H 0.1235 -0.1821 -0.2206 0.034 Uiso 1 1 calc R
H20B H 0.0333 -0.1052 -0.2897 0.034 Uiso 1 1 calc R
H20C H 0.0386 -0.1308 -0.1835 0.034 Uiso 1 1 calc R

loop_
_atom_site_aniso_label
_atom_site_aniso_U_11
_atom_site_aniso_U_22
_atom_site_aniso_U_33
_atom_site_aniso_U_23
_atom_site_aniso_U_13
_atom_site_aniso_U_12
Ag1 0.01962(5) 0.01732(5) 0.01505(4) 0.00134(3) 0.00796(3) -0.00147(3)
N1 0.0167(4) 0.0161(4) 0.0150(4) 0.0014(3) 0.0055(3) -0.0003(3)
N2 0.0179(4) 0.0149(4) 0.0154(4) 0.0001(3) 0.0055(3) 0.0005(3)
N3 0.0235(5) 0.0190(4) 0.0190(4) -0.0001(3) 0.0062(4) -0.0010(4)
N4 0.0156(4) 0.0201(4) 0.0148(4) 0.0009(3) 0.0053(3) -0.0002(3)
N5 0.0177(4) 0.0196(4) 0.0163(4) 0.0017(3) 0.0054(3) -0.0033(3)
N6 0.0229(5) 0.0197(4) 0.0202(4) 0.0010(4) 0.0070(4) 0.0009(4)
B1 0.0199(6) 0.0201(6) 0.0199(6) 0.0021(4) 0.0056(5) -0.0011(4)
F1 0.0304(4) 0.0215(4) 0.0527(6) 0.0127(4) 0.0057(4) 0.0035(3)
F2 0.0357(5) 0.0543(6) 0.0298(4) -0.0049(4) 0.0197(4) -0.0054(4)
F3 0.0311(4) 0.0327(4) 0.0211(4) -0.0036(3) 0.0040(3) -0.0064(3)
F4 0.0200(3) 0.0251(3) 0.0260(4) 0.0059(3) 0.0031(3) 0.0015(3)
C1 0.0163(4) 0.0151(4) 0.0156(4) 0.0007(3) 0.0061(3) 0.0005(3)
C3 0.0251(5) 0.0217(5) 0.0143(4) 0.0016(4) 0.0068(4) 0.0010(4)
C2 0.0236(5) 0.0210(5) 0.0170(5) 0.0041(4) 0.0089(4) -0.0001(4)
C4 0.0159(4) 0.0174(5) 0.0224(5) -0.0025(4) 0.0048(4) -0.0010(4)
C5 0.0154(4) 0.0157(4) 0.0194(5) -0.0012(4) 0.0053(4) -0.0020(4)
C6 0.0212(5) 0.0188(5) 0.0178(5) -0.0010(4) 0.0048(4) -0.0007(4)
C7 0.0229(5) 0.0191(5) 0.0220(5) -0.0040(4) 0.0082(4) -0.0014(4)
C8 0.0203(5) 0.0162(5) 0.0257(5) -0.0008(4) 0.0063(4) -0.0002(4)
C9 0.0253(5) 0.0186(5) 0.0211(5) 0.0021(4) 0.0040(4) 0.0002(4)
C10 0.0207(5) 0.0186(5) 0.0202(5) -0.0018(4) 0.0041(4) -0.0027(4)
C11 0.0148(4) 0.0165(4) 0.0160(4) 0.0012(3) 0.0059(4) 0.0007(3)
C12 0.0222(5) 0.0349(6) 0.0153(5) 0.0025(4) 0.0080(4) -0.0045(5)
C13 0.0260(6) 0.0328(6) 0.0190(5) 0.0056(5) 0.0089(4) -0.0089(5)
C14 0.0186(5) 0.0180(5) 0.0220(5) -0.0019(4) 0.0061(4) -0.0019(4)
C15 0.0190(5) 0.0167(4) 0.0156(4) -0.0020(4) 0.0054(4) -0.0022(4)
C16 0.0236(5) 0.0200(5) 0.0217(5) -0.0002(4) 0.0088(4) -0.0040(4)
C17 0.0221(5) 0.0302(6) 0.0289(6) -0.0071(5) 0.0116(5) -0.0083(5)
C18 0.0186(5) 0.0349(7) 0.0262(6) -0.0081(5) 0.0046(4) 0.0010(5)
C19 0.0254(6) 0.0260(6) 0.0214(5) -0.0008(5) 0.0047(4) 0.0057(5)
C20 0.0218(5) 0.0207(5) 0.0238(5) -0.0039(4) 0.0063(4) -0.0029(4)

loop_
_atom_type_symbol
_atom_type_description
_atom_type_scat_dispersion_real
_atom_type_scat_dispersion_imag
_atom_type_scat_source
C C 0.0033 0.0016 'International Tables Vol C Tables 4.2.6.8 and 6.1.1.4'
H H 0.0000 0.0000 'International Tables Vol C Tables 4.2.6.8 and 6.1.1.4'
B B 0.0013 0.0007 'International Tables Vol C Tables 4.2.6.8 and 6.1.1.4'
N N 0.0061 0.0033 'International Tables Vol C Tables 4.2.6.8 and 6.1.1.4'
F F 0.0171 0.0103 'International Tables Vol C Tables 4.2.6.8 and 6.1.1.4'
Ag Ag -0.8971 1.1015 'International Tables Vol C Tables 4.2.6.8 and 6.1.1.4'

loop_
_geom_angle_atom_site_label_1
_geom_angle_atom_site_label_2
_geom_angle_atom_site_label_3
_geom_angle
C1 Ag1 C11 174.33(4)
C1 N1 C2 111.30(10)
C1 N1 C10 123.94(9)
C2 N1 C10 124.61(10)
C1 N2 C3 111.29(10)
C1 N2 C4 124.59(10)
C3 N2 C4 124.12(10)
C9 N3 C5 116.93(11)
C11 N4 C12 111.33(10)
C11 N4 C20 124.43(10)
C12 N4 C20 124.24(11)
C11 N5 C13 111.08(10)
C11 N5 C14 124.94(10)
C13 N5 C14 123.92(10)
C19 N6 C15 117.31(11)
F1 B1 F3 110.36(11)
F1 B1 F2 110.69(12)
F3 B1 F2 109.80(11)
F1 B1 F4 108.19(11)
F3 B1 F4 108.85(11)
F2 B1 F4 108.91(11)
N1 C1 N2 104.47(9)
N1 C1 Ag1 129.54(8)
N2 C1 Ag1 125.98(8)
C2 C3 N2 106.27(10)
C3 C2 N1 106.66(10)
N2 C4 C5 112.19(9)
N3 C5 C6 123.25(11)
N3 C5 C4 116.02(10)
C6 C5 C4 120.72(10)
C5 C6 C7 118.76(11)
C8 C7 C6 118.53(11)
C7 C8 C9 118.74(11)
N3 C9 C8 123.75(11)
N5 C11 N4 104.37(10)
N5 C11 Ag1 125.51(8)
N4 C11 Ag1 130.09(8)
C13 C12 N4 106.52(11)
C12 C13 N5 106.69(11)
N5 C14 C15 111.17(10)
N6 C15 C16 123.00(11)
N6 C15 C14 116.09(10)
C16 C15 C14 120.91(11)
C15 C16 C17 118.81(12)
C18 C17 C16 118.54(12)
C17 C18 C19 118.78(12)
N6 C19 C18 123.55(12)

loop_
_geom_bond_atom_site_label_1
_geom_bond_atom_site_label_2
_geom_bond_distance
Ag1 C1 2.0775(11)
Ag1 C11 2.0825(11)
N1 C1 1.3526(14)
N1 C2 1.3814(14)
N1 C10 1.4598(15)
N2 C1 1.3555(14)
N2 C3 1.3846(15)
N2 C4 1.4682(15)
N3 C9 1.3423(16)
N3 C5 1.3448(15)
N4 C11 1.3530(15)
N4 C12 1.3805(15)
N4 C20 1.4563(15)
N5 C11 1.3528(14)
N5 C13 1.3834(15)
N5 C14 1.4665(15)
N6 C19 1.3380(16)
N6 C15 1.3439(15)
B1 F1 1.3863(15)
B1 F3 1.3869(16)
B1 F2 1.3880(17)
B1 F4 1.4081(16)
C3 C2 1.3568(17)
C4 C5 1.5095(16)
C5 C6 1.3906(16)
C6 C7 1.3917(17)
C7 C8 1.3840(17)
C8 C9 1.3860(18)
C12 C13 1.3477(19)
C14 C15 1.5121(16)
C15 C16 1.3896(16)
C16 C17 1.3922(18)
C17 C18 1.381(2)
C18 C19 1.388(2)

loop_
_geom_torsion_atom_site_label_1
_geom_torsion_atom_site_label_2
_geom_torsion_atom_site_label_3
_geom_torsion_atom_site_label_4
_geom_torsion
C2 N1 C1 N2 0.47(12)
C10 N1 C1 N2 -175.31(10)
C2 N1 C1 Ag1 -178.42(8)
C10 N1 C1 Ag1 5.80(16)
C3 N2 C1 N1 -0.54(12)
C4 N2 C1 N1 179.25(10)
C3 N2 C1 Ag1 178.39(8)
C4 N2 C1 Ag1 -1.82(15)
C11 Ag1 C1 N1 -149.7(4)
C11 Ag1 C1 N2 31.6(5)
C1 N2 C3 C2 0.42(13)
C4 N2 C3 C2 -179.37(10)
N2 C3 C2 N1 -0.12(13)
C1 N1 C2 C3 -0.22(13)
C10 N1 C2 C3 175.52(11)
C1 N2 C4 C5 94.48(13)
C3 N2 C4 C5 -85.76(13)
C9 N3 C5 C6 -1.22(17)
C9 N3 C5 C4 177.69(10)
N2 C4 C5 N3 -82.93(13)
N2 C4 C5 C6 96.01(13)
N3 C5 C6 C7 1.34(18)
C4 C5 C6 C7 -177.52(10)
C5 C6 C7 C8 0.12(17)
C6 C7 C8 C9 -1.56(18)
C5 N3 C9 C8 -0.36(18)
C7 C8 C9 N3 1.76(19)
C13 N5 C11 N4 -0.42(13)
C14 N5 C11 N4 -177.88(10)
C13 N5 C11 Ag1 177.67(9)
C14 N5 C11 Ag1 0.21(16)
C12 N4 C11 N5 0.41(13)
C20 N4 C11 N5 -179.69(10)
C12 N4 C11 Ag1 -177.56(9)
C20 N4 C11 Ag1 2.33(17)
C1 Ag1 C11 N5 -36.4(5)
C1 Ag1 C11 N4 141.2(4)
C11 N4 C12 C13 -0.24(15)
C20 N4 C12 C13 179.86(11)
N4 C12 C13 N5 -0.03(15)
C11 N5 C13 C12 0.29(15)
C14 N5 C13 C12 177.78(11)
C11 N5 C14 C15 106.67(12)
C13 N5 C14 C15 -70.47(15)
C19 N6 C15 C16 -0.18(17)
C19 N6 C15 C14 179.68(11)
N5 C14 C15 N6 -73.87(13)
N5 C14 C15 C16 105.99(12)
N6 C15 C16 C17 0.14(18)
C14 C15 C16 C17 -179.72(11)
C15 C16 C17 C18 0.18(19)
C16 C17 C18 C19 -0.42(19)
C15 N6 C19 C18 -0.09(19)
C17 C18 C19 N6 0.4(2)
